data_4121603
loop_
_publ_author_name
'Elsaidi, Sameh K.'
'Mohamed, Mona H.'
'Wojtas, Lukasz'
'Chanthapally, Anjana'
'Pham, Tony'
'Space, Brian'
'Vittal, Jagadese J.'
'Zaworotko, Michael J.'

_publ_section_title
;
 Putting the Squeeze on CH4 and CO2 through Control over Interpenetration
 in Diamondoid Nets.
;
_journal_issue 13
_journal_name_full 'Journal of the American Chemical Society'
_journal_page_first 5072
_journal_page_last 5077
_journal_paper_doi 10.1021/ja500005k
_journal_volume 136
_journal_year 2014
_chemical_formula_sum 'C28 H20 Co N2 O4'
_chemical_formula_weight 507.39
_chemical_name_systematic
; 
 ? 
;
_space_group_IT_number 41
_symmetry_cell_setting orthorhombic
_symmetry_space_group_name_Hall 'A 2 -2ab'
_symmetry_space_group_name_H-M 'A b a 2'
_atom_sites_solution_hydrogens geom
_atom_sites_solution_primary direct
_atom_sites_solution_secondary difmap
_audit_creation_method SHELXL-97
_cell_angle_alpha 90.00
_cell_angle_beta 90.00
_cell_angle_gamma 90.00
_cell_formula_units_Z 4
_cell_length_a 13.1543(8)
_cell_length_b 21.7445(11)
_cell_length_c 8.6774(6)
_cell_measurement_temperature 228(2)
_cell_volume 2482.0(3)
_computing_cell_refinement 'APEX2 (Bruker, 2010); SAINT (Bruker, 2009)'
_computing_data_collection 'APEX2 (Bruker, 2010)'
_computing_data_reduction 'SAINT (Bruker, 2009);XPREP(Sheldrick,2008)'
_computing_publication_material 'OLEX2 (Dolomanov,2009)'
_computing_structure_refinement 'SHELXTL (Sheldrick, 2008), OLEX2 (2009)'
_computing_structure_solution 'SHELXS-97 (Sheldrick, 2008)'
_diffrn_ambient_temperature 228(2)
_diffrn_measured_fraction_theta_full 0.987
_diffrn_measured_fraction_theta_max 0.962
_diffrn_measurement_device_type 'BRUKER SMART APEXII CCD'
_diffrn_measurement_method 'omega scans'
_diffrn_radiation_monochromator graphite
_diffrn_radiation_source 'fine-focus sealed tube'
_diffrn_radiation_type CuK\a
_diffrn_radiation_wavelength 1.54178
_diffrn_reflns_av_R_equivalents 0.0376
_diffrn_reflns_av_sigmaI/netI 0.0520
_diffrn_reflns_limit_h_max 14
_diffrn_reflns_limit_h_min -15
_diffrn_reflns_limit_k_max 25
_diffrn_reflns_limit_k_min -25
_diffrn_reflns_limit_l_max 10
_diffrn_reflns_limit_l_min -9
_diffrn_reflns_number 6781
_diffrn_reflns_theta_full 66.60
_diffrn_reflns_theta_max 68.94
_diffrn_reflns_theta_min 4.07
_exptl_absorpt_coefficient_mu 5.720
_exptl_absorpt_correction_T_max 0.5719
_exptl_absorpt_correction_T_min 0.5015
_exptl_absorpt_correction_type multi-scan
_exptl_absorpt_process_details 'SADABS; (Sheldrick, 2003)'
_exptl_crystal_colour red
_exptl_crystal_density_diffrn 1.358
_exptl_crystal_density_method 'not measured'
_exptl_crystal_description block
_exptl_crystal_F_000 1044
_exptl_crystal_size_max 0.14
_exptl_crystal_size_mid 0.12
_exptl_crystal_size_min 0.11
_refine_diff_density_max 0.460
_refine_diff_density_min -0.254
_refine_diff_density_rms 0.047
_refine_ls_abs_structure_details 'Flack H D (1983), Acta Cryst. A39, 876-881'
_refine_ls_abs_structure_Flack 0.024(8)
_refine_ls_extinction_method none
_refine_ls_goodness_of_fit_ref 1.051
_refine_ls_hydrogen_treatment constr
_refine_ls_matrix_type full
_refine_ls_number_parameters 159
_refine_ls_number_reflns 1944
_refine_ls_number_restraints 1
_refine_ls_restrained_S_all 1.051
_refine_ls_R_factor_all 0.0503
_refine_ls_R_factor_gt 0.0420
_refine_ls_shift/su_max 0.000
_refine_ls_shift/su_mean 0.000
_refine_ls_structure_factor_coef Fsqd
_refine_ls_weighting_details 'calc w=1/[\s^2^(Fo^2^)+(0.0655P)^2^+0.6207P] where P=(Fo^2^+2Fc^2^)/3'
_refine_ls_weighting_scheme calc
_refine_ls_wR_factor_gt 0.1079
_refine_ls_wR_factor_ref 0.1123
_reflns_number_gt 1667
_reflns_number_total 1944
_reflns_threshold_expression >2sigma(I)
_cod_data_source_file ja500005k_si_009.cif
_cod_data_source_block dia-8i-1
_cod_original_sg_symbol_H-M Aba2
_cod_database_code 4121603

loop_
_symmetry_equiv_pos_as_xyz
'x, y, z'
'-x, -y, z'
'x+1/2, -y+1/2, z'
'-x+1/2, y+1/2, z'
'x, y+1/2, z+1/2'
'-x, -y+1/2, z+1/2'
'x+1/2, -y+1, z+1/2'
'-x+1/2, y+1, z+1/2'

loop_
_atom_site_label
_atom_site_type_symbol
_atom_site_fract_x
_atom_site_fract_y
_atom_site_fract_z
_atom_site_U_iso_or_equiv
_atom_site_adp_type
_atom_site_occupancy
_atom_site_symmetry_multiplicity
_atom_site_calc_flag
_atom_site_refinement_flags
C1 C 1.4300(3) 0.58788(16) 1.3246(5) 0.0446(9) Uani 1 1 d .
C2 C 1.3777(3) 0.63823(14) 1.2369(4) 0.0418(8) Uani 1 1 d .
C3 C 1.2720(3) 0.63952(17) 1.2294(6) 0.0536(10) Uani 1 1 d .
H3 H 1.2334 0.6098 1.2822 0.064 Uiso 1 1 calc R
C4 C 1.2239(3) 0.68461(18) 1.1441(6) 0.0584(11) Uani 1 1 d .
H4 H 1.1527 0.6840 1.1364 0.070 Uiso 1 1 calc R
C5 C 1.2768(3) 0.73019(19) 1.0705(5) 0.0494(9) Uani 1 1 d .
C6 C 1.3816(4) 0.7294(2) 1.0793(6) 0.0596(11) Uani 1 1 d .
H6 H 1.4193 0.7599 1.0280 0.072 Uiso 1 1 calc R
C7 C 1.4325(3) 0.68393(18) 1.1632(6) 0.0560(10) Uani 1 1 d .
H7 H 1.5038 0.6844 1.1696 0.067 Uiso 1 1 calc R
C8 C 1.2188(3) 0.77658(18) 0.9806(7) 0.0552(9) Uani 1 1 d .
H8 H 1.1488 0.7690 0.9690 0.066 Uiso 1 1 calc R
C9 C 1.2528(3) 0.82572(16) 0.9169(6) 0.0534(10) Uani 1 1 d .
H9 H 1.3223 0.8347 0.9294 0.064 Uiso 1 1 calc R
C10 C 1.1913(3) 0.86930(17) 0.8254(5) 0.0480(9) Uani 1 1 d .
C11 C 1.0858(3) 0.86412(18) 0.8094(6) 0.0645(12) Uani 1 1 d .
H11 H 1.0503 0.8328 0.8611 0.077 Uiso 1 1 calc R
C12 C 1.0344(3) 0.90539(19) 0.7172(7) 0.0581(11) Uani 1 1 d .
H12 H 0.9632 0.9023 0.7100 0.070 Uiso 1 1 calc R
C13 C 1.1808(3) 0.95476(16) 0.6551(5) 0.0474(9) Uani 1 1 d .
H13 H 1.2145 0.9862 0.6010 0.057 Uiso 1 1 calc R
C14 C 1.2376(3) 0.91632(17) 0.7487(6) 0.0514(10) Uani 1 1 d .
H14 H 1.3079 0.9226 0.7593 0.062 Uiso 1 1 calc R
N1 N 1.0811(2) 0.94926(12) 0.6383(4) 0.0398(7) Uani 1 1 d .
O1 O 1.5237(2) 0.58128(16) 1.3113(5) 0.0695(10) Uani 1 1 d .
O2 O 1.37850(18) 0.55315(10) 1.4095(3) 0.0473(6) Uani 1 1 d .
Co1 Co 1.0000 1.0000 0.47719(16) 0.0326(2) Uani 1 2 d S

loop_
_atom_site_aniso_label
_atom_site_aniso_U_11
_atom_site_aniso_U_22
_atom_site_aniso_U_33
_atom_site_aniso_U_23
_atom_site_aniso_U_13
_atom_site_aniso_U_12
C1 0.045(2) 0.0385(18) 0.050(2) 0.0013(17) -0.0019(18) 0.0084(15)
C2 0.050(2) 0.0348(17) 0.040(2) 0.0031(15) -0.0014(15) 0.0048(14)
C3 0.050(2) 0.0405(18) 0.070(3) 0.014(2) -0.010(2) -0.0015(16)
C4 0.050(2) 0.048(2) 0.078(3) 0.009(2) -0.023(2) 0.0045(17)
C5 0.063(3) 0.043(2) 0.041(2) -0.0031(17) -0.012(2) 0.0123(18)
C6 0.077(3) 0.048(2) 0.054(3) 0.016(2) 0.010(2) 0.001(2)
C7 0.052(2) 0.053(2) 0.063(3) 0.017(2) 0.005(2) 0.0086(18)
C8 0.063(2) 0.0488(19) 0.054(2) -0.001(2) -0.006(3) 0.0076(17)
C9 0.060(3) 0.0470(19) 0.053(2) -0.0006(19) -0.0091(19) 0.0040(19)
C10 0.054(2) 0.0430(19) 0.047(2) -0.0019(18) -0.0062(19) 0.0127(16)
C11 0.067(3) 0.049(2) 0.077(3) 0.026(2) 0.005(2) -0.0025(19)
C12 0.046(2) 0.050(2) 0.078(3) 0.021(2) 0.001(2) 0.0015(19)
C13 0.042(2) 0.0410(18) 0.059(2) 0.0021(18) -0.0046(18) 0.0004(14)
C14 0.043(2) 0.0468(19) 0.065(3) 0.003(2) -0.0116(19) 0.0033(16)
N1 0.0360(15) 0.0296(13) 0.0537(19) 0.0035(14) -0.0004(13) 0.0039(11)
O1 0.0460(16) 0.082(2) 0.081(3) 0.037(2) 0.0133(15) 0.0186(15)
O2 0.0413(14) 0.0394(12) 0.0613(17) 0.0186(13) -0.0040(12) 0.0034(10)
Co1 0.0265(3) 0.0247(3) 0.0467(4) 0.000 0.000 -0.0003(3)

loop_
_atom_type_symbol
_atom_type_description
_atom_type_scat_dispersion_real
_atom_type_scat_dispersion_imag
_atom_type_scat_source
C C 0.0181 0.0091 'International Tables Vol C Tables 4.2.6.8 and 6.1.1.4'
H H 0.0000 0.0000 'International Tables Vol C Tables 4.2.6.8 and 6.1.1.4'
Co Co -2.3653 3.6143 'International Tables Vol C Tables 4.2.6.8 and 6.1.1.4'
N N 0.0311 0.0180 'International Tables Vol C Tables 4.2.6.8 and 6.1.1.4'
O O 0.0492 0.0322 'International Tables Vol C Tables 4.2.6.8 and 6.1.1.4'

loop_
_geom_angle_atom_site_label_1
_geom_angle_atom_site_label_2
_geom_angle_atom_site_label_3
_geom_angle
_geom_angle_site_symmetry_1
_geom_angle_site_symmetry_3
O1 C1 O2 121.3(3) . .
O1 C1 C2 119.4(3) . .
O2 C1 C2 119.3(3) . .
O1 C1 Co1 66.2(2) . 3_566
O2 C1 Co1 55.07(17) . 3_566
C2 C1 Co1 174.3(3) . 3_566
C7 C2 C3 119.0(3) . .
C7 C2 C1 121.2(3) . .
C3 C2 C1 119.8(3) . .
C4 C3 C2 119.7(4) . .
C4 C3 H3 120.1 . .
C2 C3 H3 120.1 . .
C5 C4 C3 122.1(4) . .
C5 C4 H4 118.9 . .
C3 C4 H4 118.9 . .
C4 C5 C6 118.2(4) . .
C4 C5 C8 118.4(4) . .
C6 C5 C8 123.4(4) . .
C5 C6 C7 121.0(4) . .
C5 C6 H6 119.5 . .
C7 C6 H6 119.5 . .
C2 C7 C6 119.9(4) . .
C2 C7 H7 120.1 . .
C6 C7 H7 120.1 . .
C9 C8 C5 127.7(4) . .
C9 C8 H8 116.1 . .
C5 C8 H8 116.1 . .
C8 C9 C10 125.0(4) . .
C8 C9 H9 117.5 . .
C10 C9 H9 117.5 . .
C14 C10 C11 117.1(4) . .
C14 C10 C9 119.9(4) . .
C11 C10 C9 123.0(4) . .
C12 C11 C10 119.5(4) . .
C12 C11 H11 120.3 . .
C10 C11 H11 120.3 . .
N1 C12 C11 122.7(4) . .
N1 C12 H12 118.7 . .
C11 C12 H12 118.7 . .
N1 C13 C14 123.0(4) . .
N1 C13 H13 118.5 . .
C14 C13 H13 118.5 . .
C10 C14 C13 119.9(4) . .
C10 C14 H14 120.1 . .
C13 C14 H14 120.1 . .
C12 N1 C13 117.8(3) . .
C12 N1 Co1 119.5(3) . .
C13 N1 Co1 122.3(3) . .
C1 O1 Co1 84.1(2) . 3_566
C1 O2 Co1 95.0(2) . 3_566
O2 Co1 O2 146.84(18) 3_464 4_754
O2 Co1 N1 95.26(11) 3_464 2_775
O2 Co1 N1 107.02(10) 4_754 2_775
O2 Co1 N1 107.02(10) 3_464 .
O2 Co1 N1 95.26(11) 4_754 .
N1 Co1 N1 95.33(18) 2_775 .
O2 Co1 O1 59.67(10) 3_464 3_464
O2 Co1 O1 98.51(12) 4_754 3_464
N1 Co1 O1 154.05(11) 2_775 3_464
N1 Co1 O1 86.76(14) . 3_464
O2 Co1 O1 98.51(12) 3_464 4_754
O2 Co1 O1 59.67(11) 4_754 4_754
N1 Co1 O1 86.76(14) 2_775 4_754
N1 Co1 O1 154.05(11) . 4_754
O1 Co1 O1 102.5(2) 3_464 4_754
O2 Co1 C1 29.98(11) 3_464 3_464
O2 Co1 C1 124.34(13) 4_754 3_464
N1 Co1 C1 125.00(12) 2_775 3_464
N1 Co1 C1 98.02(12) . 3_464
O1 Co1 C1 29.70(12) 3_464 3_464
O1 Co1 C1 101.89(14) 4_754 3_464
O2 Co1 C1 124.34(13) 3_464 4_754
O2 Co1 C1 29.98(11) 4_754 4_754
N1 Co1 C1 98.02(12) 2_775 4_754
N1 Co1 C1 125.00(12) . 4_754
O1 Co1 C1 101.89(14) 3_464 4_754
O1 Co1 C1 29.70(12) 4_754 4_754
C1 Co1 C1 116.05(19) 3_464 4_754

loop_
_geom_bond_atom_site_label_1
_geom_bond_atom_site_label_2
_geom_bond_distance
_geom_bond_site_symmetry_2
C1 O1 1.245(5) .
C1 O2 1.254(5) .
C1 C2 1.500(5) .
C1 Co1 2.501(4) 3_566
C2 C7 1.385(5) .
C2 C3 1.392(5) .
C3 C4 1.381(5) .
C3 H3 0.9400 .
C4 C5 1.369(6) .
C4 H4 0.9400 .
C5 C6 1.381(6) .
C5 C8 1.486(6) .
C6 C7 1.399(6) .
C6 H6 0.9400 .
C7 H7 0.9400 .
C8 C9 1.284(6) .
C8 H8 0.9400 .
C9 C10 1.478(5) .
C9 H9 0.9400 .
C10 C14 1.364(6) .
C10 C11 1.398(6) .
C11 C12 1.380(6) .
C11 H11 0.9400 .
C12 N1 1.325(5) .
C12 H12 0.9400 .
C13 N1 1.325(5) .
C13 C14 1.384(5) .
C13 H13 0.9400 .
C14 H14 0.9400 .
N1 Co1 2.076(3) .
O1 Co1 2.300(3) 3_566
O2 Co1 2.058(2) 3_566
Co1 O2 2.058(2) 3_464
Co1 O2 2.058(2) 4_754
Co1 N1 2.076(3) 2_775
Co1 O1 2.300(3) 3_464
Co1 O1 2.300(3) 4_754
Co1 C1 2.501(4) 3_464
Co1 C1 2.501(4) 4_754
